data_7151130
loop_
_publ_author_name
'Barbeau, Olivier R.'
'Cano-Soumillac, Celine'
'Griffin, Roger J.'
'Hardcastle, Ian R.'
'Smith, Graeme C. M.'
'Richardson, Caroline'
'Clegg, William'
'Harrington, Ross W.'
'Golding, Bernard T.'

_publ_section_title
;
 Quinolinone and pyridopyrimidinone inhibitors of DNA-dependent protein
 kinase
;
_journal_issue 16
_journal_name_full 'Organic &amp;  Biomolecular Chemistry'
_journal_page_first 2670
_journal_paper_doi 10.1039/b705095j
_journal_volume 5
_journal_year 2007
_chemical_formula_moiety 'C17 H22 Br N3 O3'
_chemical_formula_sum 'C17 H22 Br N3 O3'
_chemical_formula_weight 396.29
_chemical_name_systematic
;
?
;
_space_group_IT_number 14
_symmetry_cell_setting monoclinic
_symmetry_space_group_name_Hall '-P 2ybc'
_symmetry_space_group_name_H-M 'P 1 21/c 1'
_atom_sites_solution_hydrogens geom
_atom_sites_solution_primary direct
_atom_sites_solution_secondary difmap
_audit_creation_method SHELXL-97
_cell_angle_alpha 90.00
_cell_angle_beta 99.413(1)
_cell_angle_gamma 90.00
_cell_formula_units_Z 4
_cell_length_a 7.8129(4)
_cell_length_b 28.2692(13)
_cell_length_c 7.6955(3)
_cell_measurement_reflns_used 11072
_cell_measurement_temperature 150(2)
_cell_measurement_theta_max 28.95
_cell_measurement_theta_min 2.64
_cell_volume 1676.78(13)
_computing_cell_refinement 'Bruker SAINT'
_computing_data_collection 'Bruker SMART'
_computing_data_reduction 'Bruker SAINT'
_computing_molecular_graphics 'Bruker SHELXTL'
_computing_publication_material 'Bruker SHELXTL and local programs'
_computing_structure_refinement 'Bruker SHELXTL'
_computing_structure_solution 'Bruker SHELXTL'
_diffrn_ambient_temperature 150(2)
_diffrn_measured_fraction_theta_full 0.998
_diffrn_measured_fraction_theta_max 0.929
_diffrn_measurement_device_type 'Bruker SMART 1K CCD diffractometer'
_diffrn_measurement_method 'thin-slice \w scans'
_diffrn_radiation_monochromator graphite
_diffrn_radiation_source 'sealed tube'
_diffrn_radiation_type MoK\a
_diffrn_radiation_wavelength 0.71073
_diffrn_reflns_av_R_equivalents 0.0279
_diffrn_reflns_av_sigmaI/netI 0.0264
_diffrn_reflns_limit_h_max 10
_diffrn_reflns_limit_h_min -10
_diffrn_reflns_limit_k_max 36
_diffrn_reflns_limit_k_min -37
_diffrn_reflns_limit_l_max 10
_diffrn_reflns_limit_l_min -10
_diffrn_reflns_number 14873
_diffrn_reflns_theta_full 26.00
_diffrn_reflns_theta_max 28.96
_diffrn_reflns_theta_min 2.64
_diffrn_standards_number 0
_exptl_absorpt_coefficient_mu 2.473
_exptl_absorpt_correction_T_max 0.380
_exptl_absorpt_correction_T_min 0.315
_exptl_absorpt_correction_type multi-scan
_exptl_absorpt_process_details SADABS
_exptl_crystal_colour colourless
_exptl_crystal_density_diffrn 1.570
_exptl_crystal_density_method 'not measured'
_exptl_crystal_description block
_exptl_crystal_F_000 816
_exptl_crystal_size_max 0.50
_exptl_crystal_size_mid 0.50
_exptl_crystal_size_min 0.40
_refine_diff_density_max 0.598
_refine_diff_density_min -0.625
_refine_diff_density_rms 0.067
_refine_ls_extinction_coef 0.0027(6)
_refine_ls_extinction_expression Fc^*^=kFc[1+0.001xFc^2^\l^3^/sin(2\q)]^-1/4^
_refine_ls_extinction_method SHELXL
_refine_ls_goodness_of_fit_ref 1.051
_refine_ls_hydrogen_treatment constr
_refine_ls_matrix_type full
_refine_ls_number_parameters 218
_refine_ls_number_reflns 4117
_refine_ls_number_restraints 0
_refine_ls_restrained_S_all 1.051
_refine_ls_R_factor_all 0.0412
_refine_ls_R_factor_gt 0.0331
_refine_ls_shift/su_max 0.001
_refine_ls_shift/su_mean 0.000
_refine_ls_structure_factor_coef Fsqd
_refine_ls_weighting_details 'calc w=1/[\s^2^(Fo^2^)+(0.0412P)^2^+1.0182P] where P=(Fo^2^+2Fc^2^)/3'
_refine_ls_weighting_scheme calc
_refine_ls_wR_factor_gt 0.0796
_refine_ls_wR_factor_ref 0.0827
_reflns_number_gt 3518
_reflns_number_total 4117
_reflns_threshold_expression I>2\s(I)
_cod_data_source_file b705095j.txt
_cod_data_source_block irh13_compound_10a
_cod_original_sg_symbol_H-M 'P 21/c'
_cod_database_code 7151130

loop_
_symmetry_equiv_pos_as_xyz
'x, y, z'
'-x, y+1/2, -z+1/2'
'-x, -y, -z'
'x, -y-1/2, z-1/2'

loop_
_atom_site_label
_atom_site_type_symbol
_atom_site_fract_x
_atom_site_fract_y
_atom_site_fract_z
_atom_site_U_iso_or_equiv
_atom_site_adp_type
_atom_site_occupancy
_atom_site_symmetry_multiplicity
_atom_site_calc_flag
_atom_site_refinement_flags
_atom_site_disorder_assembly
_atom_site_disorder_group
Br1 Br 0.57306(3) 0.255506(7) 0.39395(3) 0.03337(9) Uani 1 1 d . . .
O1 O 0.42211(16) 0.44547(5) 0.7707(2) 0.0259(3) Uani 1 1 d . . .
O2 O 0.97927(17) 0.51109(5) 0.72915(19) 0.0285(3) Uani 1 1 d . . .
O3 O 0.02472(19) 0.31170(6) 0.9576(2) 0.0320(3) Uani 1 1 d . . .
N1 N 0.3978(2) 0.34447(5) 0.5132(2) 0.0191(3) Uani 1 1 d . . .
N2 N 0.71334(19) 0.45385(5) 0.8232(2) 0.0194(3) Uani 1 1 d . . .
N3 N 0.29626(19) 0.33916(5) 0.7754(2) 0.0181(3) Uani 1 1 d . . .
C1 C 0.6260(2) 0.31928(6) 0.3513(2) 0.0192(4) Uani 1 1 d . . .
C2 C 0.7590(2) 0.32913(7) 0.2567(2) 0.0233(4) Uani 1 1 d . . .
H2 H 0.8216 0.3041 0.2136 0.028 Uiso 1 1 calc R . .
C3 C 0.7993(3) 0.37581(8) 0.2260(3) 0.0248(4) Uani 1 1 d . . .
H3 H 0.8912 0.3828 0.1631 0.030 Uiso 1 1 calc R . .
C4 C 0.7066(3) 0.41224(7) 0.2864(3) 0.0243(4) Uani 1 1 d . . .
H4 H 0.7332 0.4442 0.2629 0.029 Uiso 1 1 calc R . .
C5 C 0.5741(2) 0.40209(7) 0.3816(2) 0.0218(4) Uani 1 1 d . . .
H5 H 0.5107 0.4273 0.4222 0.026 Uiso 1 1 calc R . .
C6 C 0.5326(2) 0.35532(6) 0.4185(2) 0.0173(3) Uani 1 1 d . . .
C7 C 0.4212(2) 0.35255(6) 0.6802(2) 0.0162(3) Uani 1 1 d . . .
C8 C 0.5871(2) 0.37384(6) 0.7793(2) 0.0166(3) Uani 1 1 d . . .
H8A H 0.6852 0.3662 0.7174 0.020 Uiso 1 1 calc R . .
H8B H 0.6122 0.3602 0.8992 0.020 Uiso 1 1 calc R . .
C9 C 0.5675(2) 0.42750(6) 0.7910(2) 0.0167(3) Uani 1 1 d . . .
C10 C 0.8923(2) 0.43678(7) 0.8447(3) 0.0207(4) Uani 1 1 d . . .
H10A H 0.8932 0.4021 0.8274 0.025 Uiso 1 1 calc R . .
H10B H 0.9526 0.4439 0.9653 0.025 Uiso 1 1 calc R . .
C11 C 0.9853(2) 0.46089(8) 0.7107(3) 0.0255(4) Uani 1 1 d . . .
H11A H 1.1077 0.4503 0.7277 0.031 Uiso 1 1 calc R . .
H11B H 0.9299 0.4518 0.5904 0.031 Uiso 1 1 calc R . .
C12 C 0.8032(3) 0.52721(7) 0.7007(3) 0.0283(4) Uani 1 1 d . . .
H12A H 0.7470 0.5186 0.5801 0.034 Uiso 1 1 calc R . .
H12B H 0.8011 0.5621 0.7111 0.034 Uiso 1 1 calc R . .
C13 C 0.7022(3) 0.50544(7) 0.8334(3) 0.0237(4) Uani 1 1 d . . .
H13A H 0.7512 0.5162 0.9537 0.028 Uiso 1 1 calc R . .
H13B H 0.5794 0.5155 0.8074 0.028 Uiso 1 1 calc R . .
C14 C 0.1290(2) 0.32299(7) 0.6789(3) 0.0229(4) Uani 1 1 d . . .
H14A H 0.1477 0.3060 0.5711 0.027 Uiso 1 1 calc R . .
H14B H 0.0539 0.3506 0.6428 0.027 Uiso 1 1 calc R . .
C15 C 0.0403(3) 0.29050(8) 0.7926(3) 0.0304(5) Uani 1 1 d . . .
H15A H -0.0767 0.2824 0.7293 0.036 Uiso 1 1 calc R . .
H15B H 0.1076 0.2608 0.8139 0.036 Uiso 1 1 calc R . .
C16 C 0.1943(3) 0.32182(8) 1.0524(3) 0.0275(4) Uani 1 1 d . . .
H16A H 0.2627 0.2922 1.0698 0.033 Uiso 1 1 calc R . .
H16B H 0.1843 0.3348 1.1699 0.033 Uiso 1 1 calc R . .
C17 C 0.2868(2) 0.35726(7) 0.9524(2) 0.0208(4) Uani 1 1 d . . .
H17A H 0.2234 0.3877 0.9431 0.025 Uiso 1 1 calc R . .
H17B H 0.4054 0.3629 1.0169 0.025 Uiso 1 1 calc R . .

loop_
_atom_site_aniso_label
_atom_site_aniso_U_11
_atom_site_aniso_U_22
_atom_site_aniso_U_33
_atom_site_aniso_U_23
_atom_site_aniso_U_13
_atom_site_aniso_U_12
Br1 0.05417(16) 0.01878(11) 0.03285(14) 0.00121(8) 0.02402(10) -0.00158(9)
O1 0.0138(6) 0.0226(7) 0.0414(9) -0.0030(6) 0.0051(6) 0.0010(5)
O2 0.0191(7) 0.0319(8) 0.0346(8) 0.0073(6) 0.0049(6) -0.0086(6)
O3 0.0254(7) 0.0425(9) 0.0325(8) -0.0073(7) 0.0182(6) -0.0102(6)
N1 0.0160(7) 0.0227(7) 0.0197(8) -0.0010(6) 0.0061(6) -0.0041(6)
N2 0.0137(7) 0.0188(7) 0.0258(8) 0.0005(6) 0.0038(6) -0.0019(6)
N3 0.0152(7) 0.0217(7) 0.0185(7) -0.0027(6) 0.0057(6) -0.0041(6)
C1 0.0228(9) 0.0194(8) 0.0158(8) 0.0026(6) 0.0046(7) -0.0022(7)
C2 0.0220(9) 0.0302(10) 0.0192(9) 0.0010(7) 0.0081(7) 0.0043(8)
C3 0.0212(9) 0.0380(11) 0.0165(9) 0.0039(8) 0.0074(7) -0.0066(8)
C4 0.0290(10) 0.0245(9) 0.0195(9) 0.0037(7) 0.0044(8) -0.0083(8)
C5 0.0243(9) 0.0210(9) 0.0205(9) -0.0006(7) 0.0052(7) -0.0009(7)
C6 0.0151(8) 0.0226(9) 0.0143(8) 0.0009(6) 0.0026(6) -0.0028(7)
C7 0.0146(8) 0.0148(7) 0.0195(9) 0.0004(6) 0.0037(6) 0.0003(6)
C8 0.0142(8) 0.0189(8) 0.0174(8) 0.0000(6) 0.0042(7) -0.0015(6)
C9 0.0144(8) 0.0199(8) 0.0160(8) -0.0008(6) 0.0033(6) -0.0022(6)
C10 0.0118(8) 0.0241(9) 0.0256(10) 0.0025(7) 0.0010(7) -0.0023(7)
C11 0.0155(9) 0.0347(10) 0.0263(10) 0.0035(8) 0.0039(7) -0.0039(8)
C12 0.0236(10) 0.0260(10) 0.0345(11) 0.0064(8) 0.0026(8) -0.0046(8)
C13 0.0223(9) 0.0186(9) 0.0309(10) -0.0027(7) 0.0063(8) -0.0034(7)
C14 0.0184(9) 0.0285(10) 0.0228(9) -0.0065(7) 0.0066(7) -0.0070(7)
C15 0.0271(10) 0.0329(11) 0.0349(12) -0.0092(9) 0.0159(9) -0.0115(9)
C16 0.0275(10) 0.0356(11) 0.0227(10) 0.0013(8) 0.0136(8) -0.0025(8)
C17 0.0204(9) 0.0255(9) 0.0174(9) -0.0026(7) 0.0060(7) -0.0016(7)

loop_
_atom_type_symbol
_atom_type_description
_atom_type_scat_dispersion_real
_atom_type_scat_dispersion_imag
_atom_type_scat_source
C C 0.0033 0.0016 'International Tables Vol C Tables 4.2.6.8 and 6.1.1.4'
H H 0.0000 0.0000 'International Tables Vol C Tables 4.2.6.8 and 6.1.1.4'
N N 0.0061 0.0033 'International Tables Vol C Tables 4.2.6.8 and 6.1.1.4'
O O 0.0106 0.0060 'International Tables Vol C Tables 4.2.6.8 and 6.1.1.4'
Br Br -0.2901 2.4595 'International Tables Vol C Tables 4.2.6.8 and 6.1.1.4'

loop_
_geom_angle_atom_site_label_1
_geom_angle_atom_site_label_2
_geom_angle_atom_site_label_3
_geom_angle
_geom_angle_site_symmetry_1
_geom_angle_site_symmetry_3
_geom_angle_publ_flag
C11 O2 C12 110.35(14) . . ?
C15 O3 C16 109.30(15) . . ?
C6 N1 C7 118.77(15) . . ?
C9 N2 C10 126.97(15) . . ?
C9 N2 C13 120.26(15) . . ?
C10 N2 C13 112.74(14) . . ?
C7 N3 C14 118.05(15) . . ?
C7 N3 C17 123.35(15) . . ?
C14 N3 C17 113.75(14) . . ?
Br1 C1 C2 119.03(14) . . ?
Br1 C1 C6 119.20(13) . . ?
C2 C1 C6 121.76(17) . . ?
C1 C2 H2 120.3 . . ?
C1 C2 C3 119.33(18) . . ?
H2 C2 C3 120.3 . . ?
C2 C3 H3 119.8 . . ?
C2 C3 C4 120.39(17) . . ?
H3 C3 C4 119.8 . . ?
C3 C4 H4 120.0 . . ?
C3 C4 C5 119.92(18) . . ?
H4 C4 C5 120.0 . . ?
C4 C5 H5 119.4 . . ?
C4 C5 C6 121.17(18) . . ?
H5 C5 C6 119.4 . . ?
N1 C6 C1 120.73(16) . . ?
N1 C6 C5 121.84(17) . . ?
C1 C6 C5 117.37(17) . . ?
N1 C7 N3 119.26(16) . . ?
N1 C7 C8 122.80(16) . . ?
N3 C7 C8 117.84(15) . . ?
C7 C8 H8A 109.7 . . ?
C7 C8 H8B 109.7 . . ?
C7 C8 C9 109.74(14) . . ?
H8A C8 H8B 108.2 . . ?
H8A C8 C9 109.7 . . ?
H8B C8 C9 109.7 . . ?
O1 C9 N2 121.97(17) . . ?
O1 C9 C8 120.09(15) . . ?
N2 C9 C8 117.94(15) . . ?
N2 C10 H10A 109.8 . . ?
N2 C10 H10B 109.8 . . ?
N2 C10 C11 109.29(15) . . ?
H10A C10 H10B 108.3 . . ?
H10A C10 C11 109.8 . . ?
H10B C10 C11 109.8 . . ?
O2 C11 C10 110.58(16) . . ?
O2 C11 H11A 109.5 . . ?
O2 C11 H11B 109.5 . . ?
C10 C11 H11A 109.5 . . ?
C10 C11 H11B 109.5 . . ?
H11A C11 H11B 108.1 . . ?
O2 C12 H12A 109.4 . . ?
O2 C12 H12B 109.4 . . ?
O2 C12 C13 111.10(16) . . ?
H12A C12 H12B 108.0 . . ?
H12A C12 C13 109.4 . . ?
H12B C12 C13 109.4 . . ?
N2 C13 C12 109.02(16) . . ?
N2 C13 H13A 109.9 . . ?
N2 C13 H13B 109.9 . . ?
C12 C13 H13A 109.9 . . ?
C12 C13 H13B 109.9 . . ?
H13A C13 H13B 108.3 . . ?
N3 C14 H14A 109.5 . . ?
N3 C14 H14B 109.5 . . ?
N3 C14 C15 110.56(17) . . ?
H14A C14 H14B 108.1 . . ?
H14A C14 C15 109.5 . . ?
H14B C14 C15 109.5 . . ?
O3 C15 C14 111.93(17) . . ?
O3 C15 H15A 109.2 . . ?
O3 C15 H15B 109.2 . . ?
C14 C15 H15A 109.2 . . ?
C14 C15 H15B 109.2 . . ?
H15A C15 H15B 107.9 . . ?
O3 C16 H16A 109.5 . . ?
O3 C16 H16B 109.5 . . ?
O3 C16 C17 110.56(17) . . ?
H16A C16 H16B 108.1 . . ?
H16A C16 C17 109.5 . . ?
H16B C16 C17 109.5 . . ?
N3 C17 C16 109.95(16) . . ?
N3 C17 H17A 109.7 . . ?
N3 C17 H17B 109.7 . . ?
C16 C17 H17A 109.7 . . ?
C16 C17 H17B 109.7 . . ?
H17A C17 H17B 108.2 . . ?

loop_
_geom_bond_atom_site_label_1
_geom_bond_atom_site_label_2
_geom_bond_distance
_geom_bond_site_symmetry_2
_geom_bond_publ_flag
Br1 C1 1.8903(18) . ?
O1 C9 1.230(2) . ?
O2 C11 1.428(3) . ?
O2 C12 1.432(2) . ?
O3 C15 1.427(3) . ?
O3 C16 1.433(3) . ?
N1 C6 1.409(2) . ?
N1 C7 1.289(2) . ?
N2 C9 1.350(2) . ?
N2 C10 1.463(2) . ?
N2 C13 1.464(2) . ?
N3 C7 1.366(2) . ?
N3 C14 1.466(2) . ?
N3 C17 1.468(2) . ?
C1 C2 1.391(3) . ?
C1 C6 1.400(3) . ?
C2 H2 0.950 . ?
C2 C3 1.386(3) . ?
C3 H3 0.950 . ?
C3 C4 1.382(3) . ?
C4 H4 0.950 . ?
C4 C5 1.392(3) . ?
C5 H5 0.950 . ?
C5 C6 1.401(3) . ?
C7 C8 1.517(2) . ?
C8 H8A 0.990 . ?
C8 H8B 0.990 . ?
C8 C9 1.529(2) . ?
C10 H10A 0.990 . ?
C10 H10B 0.990 . ?
C10 C11 1.517(3) . ?
C11 H11A 0.990 . ?
C11 H11B 0.990 . ?
C12 H12A 0.990 . ?
C12 H12B 0.990 . ?
C12 C13 1.519(3) . ?
C13 H13A 0.990 . ?
C13 H13B 0.990 . ?
C14 H14A 0.990 . ?
C14 H14B 0.990 . ?
C14 C15 1.513(3) . ?
C15 H15A 0.990 . ?
C15 H15B 0.990 . ?
C16 H16A 0.990 . ?
C16 H16B 0.990 . ?
C16 C17 1.517(3) . ?
C17 H17A 0.990 . ?
C17 H17B 0.990 . ?

loop_
_geom_torsion_atom_site_label_1
_geom_torsion_atom_site_label_2
_geom_torsion_atom_site_label_3
_geom_torsion_atom_site_label_4
_geom_torsion
_geom_torsion_site_symmetry_1
_geom_torsion_site_symmetry_2
_geom_torsion_site_symmetry_3
_geom_torsion_site_symmetry_4
_geom_torsion_publ_flag
Br1 C1 C2 C3 -179.57(14) . . . . ?
C6 C1 C2 C3 -0.8(3) . . . . ?
C1 C2 C3 C4 -1.0(3) . . . . ?
C2 C3 C4 C5 1.3(3) . . . . ?
C3 C4 C5 C6 0.2(3) . . . . ?
Br1 C1 C6 N1 -1.5(2) . . . . ?
Br1 C1 C6 C5 -179.03(13) . . . . ?
C2 C1 C6 N1 179.69(17) . . . . ?
C2 C1 C6 C5 2.2(3) . . . . ?
C4 C5 C6 N1 -179.38(17) . . . . ?
C4 C5 C6 C1 -1.9(3) . . . . ?
C7 N1 C6 C1 109.7(2) . . . . ?
C7 N1 C6 C5 -72.9(2) . . . . ?
C6 N1 C7 N3 -175.51(16) . . . . ?
C6 N1 C7 C8 0.7(3) . . . . ?
C14 N3 C7 N1 -9.5(2) . . . . ?
C14 N3 C7 C8 174.02(15) . . . . ?
C17 N3 C7 N1 -163.30(17) . . . . ?
C17 N3 C7 C8 20.3(2) . . . . ?
N1 C7 C8 C9 93.8(2) . . . . ?
N3 C7 C8 C9 -89.88(19) . . . . ?
C10 N2 C9 O1 -178.17(17) . . . . ?
C10 N2 C9 C8 1.6(3) . . . . ?
C13 N2 C9 O1 -0.6(3) . . . . ?
C13 N2 C9 C8 179.17(16) . . . . ?
C7 C8 C9 O1 20.2(2) . . . . ?
C7 C8 C9 N2 -159.61(16) . . . . ?
C9 N2 C10 C11 122.8(2) . . . . ?
C13 N2 C10 C11 -55.0(2) . . . . ?
C12 O2 C11 C10 -60.6(2) . . . . ?
N2 C10 C11 O2 57.1(2) . . . . ?
C11 O2 C12 C13 60.4(2) . . . . ?
C9 N2 C13 C12 -123.53(18) . . . . ?
C10 N2 C13 C12 54.4(2) . . . . ?
O2 C12 C13 N2 -56.3(2) . . . . ?
C7 N3 C14 C15 154.94(17) . . . . ?
C17 N3 C14 C15 -48.9(2) . . . . ?
C16 O3 C15 C14 -61.1(2) . . . . ?
N3 C14 C15 O3 53.7(2) . . . . ?
C15 O3 C16 C17 62.5(2) . . . . ?
C7 N3 C17 C16 -154.58(17) . . . . ?
C14 N3 C17 C16 50.6(2) . . . . ?
O3 C16 C17 N3 -57.0(2) . . . . ?

loop_
_cod_related_entry_id
_cod_related_entry_database
_cod_related_entry_code
1 ChemSpider 21188743
